data_7011547
loop_
_publ_author_name
'Niu, Jing-yang'
'Wu, Qiang'
'Wang, Jing-ping'

_publ_section_title
;
 1D and 2D polyoxometalate-based composite compounds. Synthesis and
 crystal structure of [{Ba(DMSO)5(H2O)}2(SiMo12O40)] and
 [{Ba(DMSO)3(H2O)3}{Ba(DMSO)5(H2O)}(GeMo12O40)]
;
_journal_issue 12
_journal_name_full 'Journal of the Chemical Society, Dalton Transactions'
_journal_page_first 2512
_journal_paper_doi 10.1039/b201287c
_journal_year 2002
_chemical_formula_sum 'C20 H68 Ba2 Mo12 O54 S10 Si'
_chemical_formula_weight 2947.39
_chemical_name_systematic
; 
? 
;
_space_group_IT_number 14
_symmetry_cell_setting monoclinic
_symmetry_space_group_name_Hall '-P 2yn'
_symmetry_space_group_name_H-M 'P 1 21/n 1'
_atom_sites_solution_hydrogens geom
_atom_sites_solution_primary direct
_atom_sites_solution_secondary difmap
_audit_creation_method SHELXL-97
_cell_angle_alpha 90.00
_cell_angle_beta 92.12(3)
_cell_angle_gamma 90.00
_cell_formula_units_Z 2
_cell_length_a 14.279(3)
_cell_length_b 14.805(3)
_cell_length_c 18.778(4)
_cell_measurement_reflns_used 210
_cell_measurement_temperature 293(2)
_cell_measurement_theta_max 26.5
_cell_measurement_theta_min 1.8
_cell_volume 3967.0(14)
_computing_cell_refinement raxis
_computing_data_collection raxis
_computing_data_reduction raxis
_computing_molecular_graphics texsan
_computing_publication_material texsan
_computing_structure_refinement 'SHELXL-97 (Sheldrick, 1997)'
_computing_structure_solution 'SHELXS-97 (Sheldrick, 1990)'
_diffrn_ambient_temperature 293(2)
_diffrn_measured_fraction_theta_full 0.941
_diffrn_measured_fraction_theta_max 0.941
_diffrn_measurement_device_type R-axis-IV
_diffrn_measurement_method Osillation
_diffrn_radiation_monochromator graphite
_diffrn_radiation_source 'fine-focus sealed tube'
_diffrn_radiation_type MoK\a
_diffrn_radiation_wavelength 0.71073
_diffrn_reflns_av_R_equivalents 0.0207
_diffrn_reflns_av_sigmaI/netI 0.0288
_diffrn_reflns_limit_h_max 16
_diffrn_reflns_limit_h_min -16
_diffrn_reflns_limit_k_max 17
_diffrn_reflns_limit_k_min 0
_diffrn_reflns_limit_l_max 20
_diffrn_reflns_limit_l_min -21
_diffrn_reflns_number 11818
_diffrn_reflns_theta_full 25.00
_diffrn_reflns_theta_max 25.00
_diffrn_reflns_theta_min 1.75
_exptl_absorpt_coefficient_mu 3.174
_exptl_absorpt_correction_T_max 0.5163
_exptl_absorpt_correction_T_min 0.4494
_exptl_crystal_colour Yellow
_exptl_crystal_density_diffrn 2.467
_exptl_crystal_density_method 'not measured'
_exptl_crystal_description Pramatic
_exptl_crystal_F_000 2820
_exptl_crystal_size_max 0.30
_exptl_crystal_size_mid 0.28
_exptl_crystal_size_min 0.24
_refine_diff_density_max 1.234
_refine_diff_density_min -1.457
_refine_diff_density_rms 0.139
_refine_ls_extinction_coef 0.00105(4)
_refine_ls_extinction_expression Fc^*^=kFc[1+0.001xFc^2^\l^3^/sin(2\q)]^-1/4^
_refine_ls_extinction_method SHELXL
_refine_ls_goodness_of_fit_ref 1.079
_refine_ls_hydrogen_treatment mixed
_refine_ls_matrix_type full
_refine_ls_number_parameters 531
_refine_ls_number_reflns 6580
_refine_ls_number_restraints 160
_refine_ls_restrained_S_all 1.102
_refine_ls_R_factor_all 0.0604
_refine_ls_R_factor_gt 0.0481
_refine_ls_shift/su_max 0.001
_refine_ls_shift/su_mean 0.000
_refine_ls_structure_factor_coef Fsqd
_refine_ls_weighting_details 'calc w=1/[\s^2^(Fo^2^)+(0.0431P)^2^+31.4225P] where P=(Fo^2^+2Fc^2^)/3'
_refine_ls_weighting_scheme calc
_refine_ls_wR_factor_gt 0.1056
_refine_ls_wR_factor_ref 0.1106
_reflns_number_gt 5758
_reflns_number_total 6580
_reflns_threshold_expression >2sigma(I)
_cod_data_source_file b201287c.txt
_cod_data_source_block njy1
_cod_depositor_comments
;
The following automatic conversions were performed:
'_symmetry_cell_setting' value 'Monoclinic' changed to 'monoclinic'
according to '/home/saulius/struct/CIF-dictionaries/cif_core.dic'
dictionary named 'cif_core.dic' version 2.4.1 from 2010-06-29.

Automatic conversion script
Id: cif_fix_enum 1527 2010-12-29 10:47:43Z saulius 
;
_cod_original_cell_volume 3967.2(14)
_cod_original_sg_symbol_H-M P2(1)/n
_cod_database_code 7011547

loop_
_symmetry_equiv_pos_as_xyz
'x, y, z'
'-x+1/2, y+1/2, -z+1/2'
'-x, -y, -z'
'x-1/2, -y-1/2, z-1/2'

loop_
_atom_site_label
_atom_site_type_symbol
_atom_site_fract_x
_atom_site_fract_y
_atom_site_fract_z
_atom_site_U_iso_or_equiv
_atom_site_adp_type
_atom_site_occupancy
_atom_site_symmetry_multiplicity
_atom_site_calc_flag
_atom_site_refinement_flags
_atom_site_disorder_assembly
_atom_site_disorder_group
Mo1 Mo 0.45366(3) 0.46985(3) 0.31602(2) 0.03464(12) Uani 1 1 d . . .
Mo2 Mo 0.68854(4) 0.46279(4) 0.38687(3) 0.04238(14) Uani 1 1 d . . .
Mo3 Mo 0.52953(4) 0.28415(4) 0.42272(3) 0.03973(13) Uani 1 1 d . . .
Mo4 Mo 0.27276(4) 0.54398(4) 0.42581(3) 0.04666(14) Uani 1 1 d . . .
Mo5 Mo 0.46239(3) 0.69015(4) 0.38891(3) 0.04175(13) Uani 1 1 d . . .
Mo6 Mo 0.67904(4) 0.66453(4) 0.48744(3) 0.05169(15) Uani 1 1 d . . .
Si1 Si 0.5000 0.5000 0.5000 0.0266(5) Uani 1 2 d S . .
O1 O 0.6166(4) 0.5136(4) 0.4890(3) 0.0245(16) Uani 0.50 1 d P . .
O2 O 0.1670(3) 0.5573(4) 0.3879(3) 0.0584(14) Uani 1 1 d . . .
O3 O 0.4369(4) 0.7834(3) 0.3429(3) 0.0689(15) Uani 1 1 d . . .
O4 O 0.3357(3) 0.4870(3) 0.3444(4) 0.089(2) Uani 1 1 d . . .
O5 O 0.2534(7) 0.5689(4) 0.5176(3) 0.128(3) Uani 1 1 d . . .
O6 O 0.3312(3) 0.6485(3) 0.4030(4) 0.0896(19) Uani 1 1 d . . .
O7 O 0.7094(7) 0.5797(4) 0.4089(3) 0.124(3) Uani 1 1 d . . .
O8 O 0.7606(3) 0.7419(3) 0.4758(2) 0.0492(12) Uani 1 1 d . . .
O9 O 0.6056(3) 0.7200(6) 0.5498(2) 0.111(3) Uani 1 1 d . . .
O10 O 0.5619(3) 0.2585(6) 0.5144(3) 0.114(3) Uani 1 1 d . . .
O11 O 0.5533(4) 0.4637(4) 0.5708(3) 0.0234(16) Uani 0.50 1 d P . .
O12 O 0.5158(5) 0.6101(5) 0.4927(4) 0.0280(17) Uani 0.50 1 d P . .
O13 O 0.7369(7) 0.5870(4) 0.5486(3) 0.130(3) Uani 1 1 d . . .
O14 O 0.4667(3) 0.3537(3) 0.3423(3) 0.0742(16) Uani 1 1 d . . .
O15 O 0.7783(3) 0.4371(4) 0.3367(3) 0.0678(15) Uani 1 1 d . . .
O16 O 0.4392(4) 0.4608(4) 0.2287(2) 0.0780(17) Uani 1 1 d . . .
O17 O 0.5945(3) 0.4808(3) 0.3213(3) 0.0758(17) Uani 1 1 d . . .
O18 O 0.6376(3) 0.3377(3) 0.3994(3) 0.0740(16) Uani 1 1 d . . .
O19 O 0.4700(3) 0.6055(3) 0.3205(4) 0.091(2) Uani 1 1 d . . .
O20 O 0.5349(4) 0.1847(3) 0.3833(3) 0.0804(17) Uani 1 1 d . . .
O21 O 0.5857(3) 0.7034(6) 0.4100(3) 0.104(3) Uani 1 1 d . . .
O22 O 0.5277(5) 0.4491(5) 0.4308(3) 0.0283(17) Uani 0.50 1 d P . .
Ba1 Ba 0.90155(3) 0.89497(3) 0.493981(19) 0.04231(10) Uani 1 1 d . . .
S1 S 0.8034(2) 1.1230(2) 0.5391(2) 0.0709(10) Uani 0.60 1 d PU A 1
S1' S 0.8542(4) 1.1772(3) 0.5400(3) 0.0613(12) Uani 0.40 1 d PU A 2
O23 O 0.9003(4) 1.0818(3) 0.5261(3) 0.0697(15) Uani 1 1 d U . .
C1 C 0.7851(8) 1.1984(7) 0.4759(6) 0.110(3) Uani 1 1 d U . .
H1D H 0.8192 1.1976 0.4328 0.164 Uiso 0.40 1 d PR A 2
H1E H 0.7358 1.1544 0.4728 0.164 Uiso 0.40 1 d PR A 2
H1F H 0.7586 1.2573 0.4825 0.164 Uiso 0.40 1 d PR A 2
H1A H 0.7805 1.1689 0.4304 0.164 Uiso 0.60 1 d PR A 1
H1B H 0.7281 1.2309 0.4838 0.164 Uiso 0.60 1 d PR A 1
H1C H 0.8368 1.2399 0.4768 0.164 Uiso 0.60 1 d PR A 1
C2 C 0.8119(7) 1.1760(8) 0.6180(5) 0.112(3) Uani 1 1 d U . .
H2D H 0.7832 1.2330 0.6280 0.169 Uiso 0.40 1 d PR A 2
H2E H 0.7658 1.1289 0.6201 0.169 Uiso 0.40 1 d PR A 2
H2F H 0.8615 1.1645 0.6527 0.169 Uiso 0.40 1 d PR A 2
H2A H 0.8217 1.1315 0.6548 0.169 Uiso 0.60 1 d PR A 1
H2B H 0.8636 1.2174 0.6189 0.169 Uiso 0.60 1 d PR A 1
H2C H 0.7549 1.2084 0.6259 0.169 Uiso 0.60 1 d PR A 1
S2 S 0.9376(2) 0.7513(2) 0.31062(15) 0.0900(9) Uani 0.80 1 d PDU A 1
S2' S 0.8866(6) 0.7129(6) 0.3519(4) 0.087(3) Uani 0.20 1 d PDU A 2
O24 O 0.9397(5) 0.7952(5) 0.3823(3) 0.112(2) Uani 1 1 d U . .
C3 C 0.8220(5) 0.7569(9) 0.2805(5) 0.151(6) Uani 1 1 d D . .
H3D H 0.7886 0.7100 0.2551 0.226 Uiso 0.20 1 d PR A 2
H3E H 0.7780 0.7975 0.3010 0.226 Uiso 0.20 1 d PR A 2
H3F H 0.8601 0.7896 0.2482 0.226 Uiso 0.20 1 d PR A 2
H3A H 0.8055 0.8179 0.2680 0.226 Uiso 0.80 1 d PR A 1
H3B H 0.8139 0.7190 0.2393 0.226 Uiso 0.80 1 d PR A 1
H3C H 0.7823 0.7360 0.3172 0.226 Uiso 0.80 1 d PR A 1
C4 C 0.9554(8) 0.6358(4) 0.3168(7) 0.163(5) Uani 1 1 d DU . .
H4D H 0.9951 0.6087 0.3532 0.245 Uiso 0.20 1 d PR A 2
H4E H 0.9106 0.5922 0.2990 0.245 Uiso 0.20 1 d PR A 2
H4F H 0.9929 0.6561 0.2785 0.245 Uiso 0.20 1 d PR A 2
H4A H 1.0164 0.6182 0.3350 0.245 Uiso 0.80 1 d PR A 1
H4B H 0.9095 0.6212 0.3510 0.245 Uiso 0.80 1 d PR A 1
H4C H 0.9411 0.6042 0.2731 0.245 Uiso 0.80 1 d PR A 1
S3 S 0.6610(2) 0.90654(19) 0.38663(16) 0.0774(8) Uani 0.80 1 d PU A 1
S3' S 0.6759(6) 1.0010(7) 0.3920(6) 0.063(2) Uani 0.20 1 d PU A 2
O25 O 0.7523(4) 0.9515(5) 0.4071(4) 0.092(2) Uani 1 1 d U . .
C5 C 0.6028(8) 0.9694(8) 0.3245(6) 0.110(3) Uani 1 1 d U . .
H5D H 0.6266 0.9909 0.2804 0.165 Uiso 0.20 1 d PR A 2
H5E H 0.5981 0.9047 0.3230 0.165 Uiso 0.20 1 d PR A 2
H5F H 0.5420 0.9949 0.3312 0.165 Uiso 0.20 1 d PR A 2
H5A H 0.6319 0.9626 0.2795 0.165 Uiso 0.80 1 d PR A 1
H5B H 0.5388 0.9498 0.3200 0.165 Uiso 0.80 1 d PR A 1
H5C H 0.6049 1.0317 0.3386 0.165 Uiso 0.80 1 d PR A 1
C6 C 0.5886(8) 0.9392(12) 0.4588(6) 0.158(7) Uani 1 1 d . . .
H6D H 0.6123 0.9446 0.5071 0.237 Uiso 0.20 1 d PR A 2
H6E H 0.5278 0.9667 0.4543 0.237 Uiso 0.20 1 d PR A 2
H6F H 0.5839 0.8765 0.4461 0.237 Uiso 0.20 1 d PR A 2
H6A H 0.6101 0.9092 0.5016 0.237 Uiso 0.80 1 d PR A 1
H6B H 0.5913 1.0034 0.4658 0.237 Uiso 0.80 1 d PR A 1
H6C H 0.5252 0.9216 0.4472 0.237 Uiso 0.80 1 d PR A 1
S4 S 0.7746(3) 0.8933(4) 0.6753(2) 0.1212(16) Uani 0.60 1 d PU A 1
S4' S 0.6954(4) 0.8886(6) 0.6403(3) 0.108(2) Uani 0.40 1 d PU A 2
O26 O 0.7763(5) 0.9037(6) 0.5980(3) 0.109(2) Uani 1 1 d U . .
C7 C 0.6740(10) 0.9587(12) 0.6988(7) 0.163(5) Uani 1 1 d U . .
H7D H 0.6516 1.0132 0.6764 0.245 Uiso 0.40 1 d PR A 2
H7E H 0.6269 0.9352 0.7290 0.245 Uiso 0.40 1 d PR A 2
H7F H 0.7300 0.9714 0.7270 0.245 Uiso 0.40 1 d PR A 2
H7A H 0.6851 1.0211 0.6882 0.245 Uiso 0.60 1 d PR A 1
H7B H 0.6197 0.9380 0.6720 0.245 Uiso 0.60 1 d PR A 1
H7C H 0.6639 0.9521 0.7488 0.245 Uiso 0.60 1 d PR A 1
C8 C 0.7378(10) 0.7902(11) 0.6993(7) 0.173(5) Uani 1 1 d U . .
H8D H 0.7538 0.7412 0.6686 0.260 Uiso 0.40 1 d PR A 2
H8E H 0.7921 0.8076 0.7278 0.260 Uiso 0.40 1 d PR A 2
H8F H 0.6890 0.7714 0.7299 0.260 Uiso 0.40 1 d PR A 2
H8A H 0.7864 0.7478 0.6892 0.260 Uiso 0.60 1 d PR A 1
H8B H 0.7259 0.7887 0.7493 0.260 Uiso 0.60 1 d PR A 1
H8C H 0.6817 0.7745 0.6724 0.260 Uiso 0.60 1 d PR A 1
S5 S 0.9363(4) 0.6723(3) 0.5984(3) 0.1302(17) Uani 0.60 1 d PU A 1
S5' S 1.0288(6) 0.6960(6) 0.6013(4) 0.115(2) Uani 0.40 1 d PU A 2
O27 O 0.9673(5) 0.7586(5) 0.5756(5) 0.122(3) Uani 1 1 d U . .
C9 C 0.9991(13) 0.5966(10) 0.5497(13) 0.272(12) Uani 1 1 d . . .
H9D H 1.0154 0.6073 0.5013 0.408 Uiso 0.40 1 d PR A 2
H9E H 1.0325 0.5448 0.5679 0.408 Uiso 0.40 1 d PR A 2
H9F H 0.9329 0.5860 0.5515 0.408 Uiso 0.40 1 d PR A 2
H9A H 0.9811 0.6050 0.5004 0.408 Uiso 0.60 1 d PR A 1
H9B H 1.0652 0.6074 0.5565 0.408 Uiso 0.60 1 d PR A 1
H9C H 0.9851 0.5359 0.5637 0.408 Uiso 0.60 1 d PR A 1
C10 C 0.9788(16) 0.6271(15) 0.6661(11) 0.141(8) Uani 0.60 1 d PU A 1
H10A H 0.9556 0.6570 0.7073 0.211 Uiso 0.60 1 d PR A 1
H10B H 0.9628 0.5642 0.6676 0.211 Uiso 0.60 1 d PR A 1
H10C H 1.0456 0.6335 0.6657 0.211 Uiso 0.60 1 d PR A 1
C10' C 1.056(2) 0.721(2) 0.6842(14) 0.120(9) Uani 0.40 1 d PU A 2
H10D H 1.0674 0.7846 0.6883 0.180 Uiso 0.40 1 calc PR A 2
H10E H 1.1107 0.6882 0.6996 0.180 Uiso 0.40 1 calc PR A 2
H10F H 1.0045 0.7048 0.7135 0.180 Uiso 0.40 1 calc PR A 2
O1W O 1.0236(4) 0.9731(3) 0.6053(2) 0.0610(14) Uani 1 1 d . . .
O2W O 1.1734(8) 0.9198(7) 0.6930(5) 0.103(4) Uani 0.67 1 d P B 2
O2W' O 1.1085(18) 0.8482(17) 0.7048(13) 0.129(9) Uani 0.33 1 d P C 1

loop_
_atom_site_aniso_label
_atom_site_aniso_U_11
_atom_site_aniso_U_22
_atom_site_aniso_U_33
_atom_site_aniso_U_23
_atom_site_aniso_U_13
_atom_site_aniso_U_12
Mo1 0.0342(2) 0.0442(3) 0.0254(2) -0.0010(2) -0.00008(18) -0.0010(2)
Mo2 0.0498(3) 0.0423(3) 0.0360(3) 0.0024(2) 0.0160(2) 0.0083(2)
Mo3 0.0354(2) 0.0401(3) 0.0438(3) -0.0107(2) 0.0039(2) 0.0008(2)
Mo4 0.0416(3) 0.0376(3) 0.0588(3) 0.0021(2) -0.0243(2) 0.0059(2)
Mo5 0.0308(2) 0.0449(3) 0.0494(3) 0.0235(2) -0.0010(2) 0.0015(2)
Mo6 0.0611(3) 0.0545(3) 0.0389(3) 0.0106(2) -0.0063(2) -0.0340(3)
Si1 0.0275(9) 0.0276(10) 0.0245(9) 0.0037(8) -0.0009(8) -0.0017(8)
O1 0.021(3) 0.025(3) 0.027(3) 0.003(3) -0.001(3) 0.001(3)
O2 0.029(2) 0.080(3) 0.066(3) -0.008(3) -0.008(2) 0.006(2)
O3 0.095(4) 0.049(3) 0.064(3) 0.028(2) 0.021(3) 0.019(3)
O4 0.052(3) 0.045(3) 0.174(5) -0.030(3) 0.049(3) -0.015(2)
O5 0.295(9) 0.041(3) 0.046(3) 0.002(2) -0.050(4) -0.003(5)
O6 0.051(3) 0.048(3) 0.174(5) -0.039(3) 0.052(3) -0.013(2)
O7 0.283(9) 0.041(3) 0.044(3) 0.001(2) -0.046(4) 0.022(4)
O8 0.039(2) 0.049(2) 0.060(3) 0.004(2) 0.0040(19) -0.015(2)
O9 0.030(2) 0.271(9) 0.031(2) 0.013(4) 0.001(2) -0.005(4)
O10 0.036(3) 0.265(9) 0.041(3) 0.001(4) -0.001(2) -0.019(4)
O11 0.021(3) 0.026(3) 0.023(3) -0.002(3) -0.005(3) 0.007(3)
O12 0.027(4) 0.027(4) 0.029(4) 0.002(3) -0.001(3) 0.003(3)
O13 0.313(10) 0.037(3) 0.037(3) 0.001(2) -0.033(4) 0.009(4)
O14 0.033(2) 0.074(3) 0.115(4) 0.054(3) -0.004(2) -0.002(2)
O15 0.042(2) 0.089(4) 0.074(3) 0.025(3) 0.025(2) 0.015(2)
O16 0.102(4) 0.106(4) 0.025(2) 0.007(2) -0.008(2) -0.046(3)
O17 0.039(2) 0.062(3) 0.126(4) 0.041(3) -0.009(3) -0.003(2)
O18 0.040(2) 0.064(3) 0.117(4) 0.049(3) -0.012(3) -0.005(2)
O19 0.046(3) 0.049(3) 0.183(6) -0.033(3) 0.038(3) -0.013(2)
O20 0.078(3) 0.040(3) 0.120(4) -0.029(3) -0.037(3) 0.014(3)
O21 0.034(2) 0.240(8) 0.037(3) -0.002(4) 0.002(2) 0.000(4)
O22 0.027(3) 0.032(4) 0.026(3) 0.000(3) 0.003(3) 0.000(3)
Ba1 0.04171(19) 0.04048(19) 0.0449(2) -0.00324(15) 0.00349(15) -0.00323(16)
S1 0.0608(18) 0.0572(18) 0.096(2) -0.0081(17) 0.0156(17) 0.0185(15)
S1' 0.066(3) 0.043(2) 0.074(3) -0.018(2) -0.003(2) 0.016(2)
O23 0.062(3) 0.060(3) 0.087(3) -0.018(3) 0.007(3) 0.027(2)
C1 0.119(6) 0.098(6) 0.111(6) 0.001(5) -0.008(6) 0.046(5)
C2 0.113(6) 0.124(6) 0.100(6) -0.020(5) -0.001(5) 0.057(5)
S2 0.119(2) 0.0861(18) 0.0677(15) -0.0230(14) 0.0355(15) -0.0279(17)
S2' 0.118(6) 0.091(6) 0.053(5) -0.013(4) 0.027(5) -0.047(5)
O24 0.119(5) 0.129(5) 0.091(4) -0.062(3) 0.031(3) -0.033(4)
C3 0.163(11) 0.195(13) 0.092(8) -0.006(9) -0.019(8) 0.076(10)
C4 0.185(10) 0.132(9) 0.169(10) -0.027(8) -0.045(9) 0.012(9)
S3 0.0738(16) 0.0700(16) 0.0881(18) 0.0026(14) -0.0015(14) 0.0248(13)
S3' 0.044(4) 0.051(4) 0.094(5) 0.014(4) -0.003(4) 0.009(4)
O25 0.067(3) 0.099(4) 0.111(4) 0.013(4) -0.002(3) 0.002(3)
C5 0.105(6) 0.117(7) 0.108(6) -0.001(6) -0.011(5) 0.013(6)
C6 0.087(8) 0.298(19) 0.091(8) -0.033(10) 0.022(6) 0.001(10)
S4 0.078(2) 0.212(4) 0.074(2) -0.035(3) 0.0025(19) -0.072(3)
S4' 0.086(3) 0.183(5) 0.055(3) -0.011(3) 0.009(3) -0.067(4)
O26 0.102(4) 0.164(6) 0.062(3) -0.018(4) 0.039(3) -0.034(4)
C7 0.137(9) 0.245(12) 0.112(8) -0.019(9) 0.047(7) -0.006(9)
C8 0.148(9) 0.252(12) 0.119(8) 0.047(9) -0.001(8) -0.046(10)
S5 0.097(3) 0.107(3) 0.190(4) 0.076(3) 0.046(3) 0.033(3)
S5' 0.109(4) 0.107(5) 0.126(5) 0.009(4) -0.044(4) 0.018(4)
O27 0.108(5) 0.087(4) 0.170(6) 0.052(4) -0.013(4) 0.002(4)
C9 0.217(18) 0.107(12) 0.50(4) -0.066(17) 0.13(2) 0.018(12)
C10 0.143(15) 0.143(15) 0.135(14) 0.058(12) -0.010(13) 0.001(14)
C10' 0.138(18) 0.116(18) 0.103(16) -0.001(15) -0.031(15) 0.025(16)
O1W 0.073(3) 0.065(3) 0.046(3) -0.003(2) 0.006(2) 0.002(3)
O2W 0.109(7) 0.108(8) 0.090(7) -0.005(6) -0.017(6) 0.018(6)
O2W' 0.148(18) 0.116(18) 0.127(17) 0.015(14) 0.065(14) 0.034(15)

loop_
_atom_type_symbol
_atom_type_description
_atom_type_scat_dispersion_real
_atom_type_scat_dispersion_imag
_atom_type_scat_source
C C 0.0033 0.0016 'International Tables Vol C Tables 4.2.6.8 and 6.1.1.4'
H H 0.0000 0.0000 'International Tables Vol C Tables 4.2.6.8 and 6.1.1.4'
O O 0.0106 0.0060 'International Tables Vol C Tables 4.2.6.8 and 6.1.1.4'
Si Si 0.0817 0.0704 'International Tables Vol C Tables 4.2.6.8 and 6.1.1.4'
S S 0.1246 0.1234 'International Tables Vol C Tables 4.2.6.8 and 6.1.1.4'
Mo Mo -1.6832 0.6857 'International Tables Vol C Tables 4.2.6.8 and 6.1.1.4'
Ba Ba -0.3244 2.2819 'International Tables Vol C Tables 4.2.6.8 and 6.1.1.4'

loop_
_geom_angle_atom_site_label_1
_geom_angle_atom_site_label_2
_geom_angle_atom_site_label_3
_geom_angle
_geom_angle_site_symmetry_1
_geom_angle_site_symmetry_3
_geom_angle_publ_flag
O16 Mo1 O14 101.7(3) . . ?
O16 Mo1 O4 102.8(3) . . ?
O14 Mo1 O4 98.2(2) . . ?
O16 Mo1 O17 98.2(3) . . ?
O14 Mo1 O17 88.3(2) . . ?
O4 Mo1 O17 156.2(3) . . ?
O16 Mo1 O19 97.6(3) . . ?
O14 Mo1 O19 158.1(3) . . ?
O4 Mo1 O19 87.4(2) . . ?
O17 Mo1 O19 78.8(2) . . ?
O16 Mo1 O11 157.7(3) . 3_666 ?
O14 Mo1 O11 99.2(2) . 3_666 ?
O4 Mo1 O11 66.6(3) . 3_666 ?
O17 Mo1 O11 89.8(2) . 3_666 ?
O19 Mo1 O11 63.6(3) . 3_666 ?
O16 Mo1 O22 157.3(3) . . ?
O14 Mo1 O22 65.8(2) . . ?
O4 Mo1 O22 98.0(3) . . ?
O17 Mo1 O22 63.8(2) . . ?
O19 Mo1 O22 92.5(3) . . ?
O11 Mo1 O22 42.9(2) 3_666 . ?
O15 Mo2 O7 103.0(3) . . ?
O15 Mo2 O17 102.5(3) . . ?
O7 Mo2 O17 97.3(3) . . ?
O15 Mo2 O5 98.7(3) . 3_666 ?
O7 Mo2 O5 87.7(2) . 3_666 ?
O17 Mo2 O5 156.4(3) . 3_666 ?
O15 Mo2 O18 98.3(2) . . ?
O7 Mo2 O18 156.6(3) . . ?
O17 Mo2 O18 87.3(2) . . ?
O5 Mo2 O18 79.6(2) 3_666 . ?
O15 Mo2 O1 155.7(2) . . ?
O7 Mo2 O1 64.9(3) . . ?
O17 Mo2 O1 100.0(2) . . ?
O5 Mo2 O1 61.3(3) 3_666 . ?
O18 Mo2 O1 91.7(2) . . ?
O15 Mo2 O22 156.0(2) . . ?
O7 Mo2 O22 98.6(3) . . ?
O17 Mo2 O22 64.2(2) . . ?
O5 Mo2 O22 92.3(3) 3_666 . ?
O18 Mo2 O22 62.7(2) . . ?
O1 Mo2 O22 46.4(2) . . ?
O20 Mo3 O18 103.2(3) . . ?
O20 Mo3 O10 103.0(4) . . ?
O18 Mo3 O10 97.7(3) . . ?
O20 Mo3 O14 98.4(3) . . ?
O18 Mo3 O14 87.4(2) . . ?
O10 Mo3 O14 156.1(3) . . ?
O20 Mo3 O9 98.5(3) . 3_666 ?
O18 Mo3 O9 155.7(3) . 3_666 ?
O10 Mo3 O9 87.9(2) . 3_666 ?
O14 Mo3 O9 78.7(2) . 3_666 ?
O20 Mo3 O12 156.9(3) . 3_666 ?
O18 Mo3 O12 97.6(2) . 3_666 ?
O10 Mo3 O12 64.0(3) . 3_666 ?
O14 Mo3 O12 92.3(2) . 3_666 ?
O9 Mo3 O12 63.6(3) 3_666 3_666 ?
O20 Mo3 O22 156.7(3) . . ?
O18 Mo3 O22 65.7(2) . . ?
O10 Mo3 O22 98.8(3) . . ?
O14 Mo3 O22 62.0(2) . . ?
O9 Mo3 O22 90.1(3) 3_666 . ?
O12 Mo3 O22 44.4(2) 3_666 . ?
O2 Mo4 O5 102.6(3) . . ?
O2 Mo4 O6 102.5(3) . . ?
O5 Mo4 O6 98.0(3) . . ?
O2 Mo4 O4 98.7(2) . . ?
O5 Mo4 O4 156.3(3) . . ?
O6 Mo4 O4 87.5(2) . . ?
O2 Mo4 O13 98.5(3) . 3_666 ?
O5 Mo4 O13 87.4(2) . 3_666 ?
O6 Mo4 O13 156.5(3) . 3_666 ?
O4 Mo4 O13 79.1(3) . 3_666 ?
O2 Mo4 O1 155.3(2) . 3_666 ?
O5 Mo4 O1 63.1(3) . 3_666 ?
O6 Mo4 O1 99.5(3) . 3_666 ?
O4 Mo4 O1 93.3(2) . 3_666 ?
O13 Mo4 O1 62.6(3) 3_666 3_666 ?
O2 Mo4 O11 155.6(2) . 3_666 ?
O5 Mo4 O11 100.0(3) . 3_666 ?
O6 Mo4 O11 65.0(2) . 3_666 ?
O4 Mo4 O11 61.4(2) . 3_666 ?
O13 Mo4 O11 91.6(3) 3_666 3_666 ?
O1 Mo4 O11 47.5(2) 3_666 3_666 ?
O3 Mo5 O19 103.0(3) . . ?
O3 Mo5 O21 102.6(3) . . ?
O19 Mo5 O21 98.5(3) . . ?
O3 Mo5 O6 97.9(3) . . ?
O19 Mo5 O6 87.8(2) . . ?
O21 Mo5 O6 156.6(3) . . ?
O3 Mo5 O10 96.5(3) . 3_666 ?
O19 Mo5 O10 157.6(3) . 3_666 ?
O21 Mo5 O10 87.7(2) . 3_666 ?
O6 Mo5 O10 78.7(2) . 3_666 ?
O3 Mo5 O12 153.7(2) . . ?
O19 Mo5 O12 102.2(3) . . ?
O21 Mo5 O12 66.0(3) . . ?
O6 Mo5 O12 90.6(3) . . ?
O10 Mo5 O12 60.7(3) 3_666 . ?
O3 Mo5 O11 157.8(2) . 3_666 ?
O19 Mo5 O11 64.9(3) . 3_666 ?
O21 Mo5 O11 97.8(3) . 3_666 ?
O6 Mo5 O11 64.5(2) . 3_666 ?
O10 Mo5 O11 93.0(3) 3_666 3_666 ?
O12 Mo5 O11 45.9(2) . 3_666 ?
O8 Mo6 O9 101.5(3) . . ?
O8 Mo6 O13 102.5(3) . . ?
O9 Mo6 O13 98.1(3) . . ?
O8 Mo6 O7 99.5(3) . . ?
O9 Mo6 O7 156.3(3) . . ?
O13 Mo6 O7 87.9(2) . . ?
O8 Mo6 O21 99.0(3) . . ?
O9 Mo6 O21 87.3(2) . . ?
O13 Mo6 O21 156.2(3) . . ?
O7 Mo6 O21 78.6(3) . . ?
O8 Mo6 O1 155.2(2) . . ?
O9 Mo6 O1 101.0(3) . . ?
O13 Mo6 O1 64.1(3) . . ?
O7 Mo6 O1 61.1(3) . . ?
O21 Mo6 O1 92.2(3) . . ?
O8 Mo6 O12 154.3(2) . . ?
O9 Mo6 O12 63.2(3) . . ?
O13 Mo6 O12 100.2(3) . . ?
O7 Mo6 O12 93.1(3) . . ?
O21 Mo6 O12 61.5(2) . . ?
O1 Mo6 O12 49.2(2) . . ?
O22 Si1 O22 180.0(3) . 3_666 ?
O22 Si1 O11 66.4(3) . 3_666 ?
O22 Si1 O11 113.6(3) 3_666 3_666 ?
O22 Si1 O11 113.6(3) . . ?
O22 Si1 O11 66.4(3) 3_666 . ?
O11 Si1 O11 180.0(3) 3_666 . ?
O22 Si1 O12 68.5(3) . 3_666 ?
O22 Si1 O12 111.5(3) 3_666 3_666 ?
O11 Si1 O12 109.8(3) 3_666 3_666 ?
O11 Si1 O12 70.2(3) . 3_666 ?
O22 Si1 O12 111.5(3) . . ?
O22 Si1 O12 68.5(3) 3_666 . ?
O11 Si1 O12 70.2(3) 3_666 . ?
O11 Si1 O12 109.8(3) . . ?
O12 Si1 O12 180.000(1) 3_666 . ?
O22 Si1 O1 108.8(3) . 3_666 ?
O22 Si1 O1 71.2(3) 3_666 3_666 ?
O11 Si1 O1 72.7(3) 3_666 3_666 ?
O11 Si1 O1 107.3(3) . 3_666 ?
O12 Si1 O1 74.6(3) 3_666 3_666 ?
O12 Si1 O1 105.4(3) . 3_666 ?
O22 Si1 O1 71.2(3) . . ?
O22 Si1 O1 108.8(3) 3_666 . ?
O11 Si1 O1 107.3(3) 3_666 . ?
O11 Si1 O1 72.7(3) . . ?
O12 Si1 O1 105.4(3) 3_666 . ?
O12 Si1 O1 74.6(3) . . ?
O1 Si1 O1 180.000(1) 3_666 . ?
Si1 O1 Mo2 121.7(3) . . ?
Si1 O1 Mo4 120.6(3) . 3_666 ?
Mo2 O1 Mo4 97.8(2) . 3_666 ?
Si1 O1 Mo6 118.5(3) . . ?
Mo2 O1 Mo6 96.6(2) . . ?
Mo4 O1 Mo6 96.0(2) 3_666 . ?
Mo1 O4 Mo4 137.8(3) . . ?
Mo4 O5 Mo2 137.6(5) . 3_666 ?
Mo4 O6 Mo5 137.3(3) . . ?
Mo2 O7 Mo6 137.3(4) . . ?
Mo6 O8 Ba1 165.3(2) . . ?
Mo6 O9 Mo3 137.7(4) . 3_666 ?
Mo3 O10 Mo5 137.3(5) . 3_666 ?
Si1 O11 O22 55.9(3) . 3_666 ?
Si1 O11 Mo1 125.3(3) . 3_666 ?
O22 O11 Mo1 69.7(3) 3_666 3_666 ?
Si1 O11 Mo5 122.0(3) . 3_666 ?
O22 O11 Mo5 129.7(4) 3_666 3_666 ?
Mo1 O11 Mo5 96.0(2) 3_666 3_666 ?
Si1 O11 Mo4 118.7(3) . 3_666 ?
O22 O11 Mo4 134.5(4) 3_666 3_666 ?
Mo1 O11 Mo4 94.1(2) 3_666 3_666 ?
Mo5 O11 Mo4 93.0(2) 3_666 3_666 ?
Si1 O12 O22 53.5(3) . 3_666 ?
Si1 O12 Mo3 124.2(4) . 3_666 ?
O22 O12 Mo3 70.9(3) 3_666 3_666 ?
Si1 O12 Mo5 121.3(3) . . ?
O22 O12 Mo5 141.3(4) 3_666 . ?
Mo3 O12 Mo5 97.7(2) 3_666 . ?
Si1 O12 Mo6 117.2(3) . . ?
O22 O12 Mo6 122.7(4) 3_666 . ?
Mo3 O12 Mo6 95.4(2) 3_666 . ?
Mo5 O12 Mo6 94.5(2) . . ?
Mo6 O13 Mo4 137.3(4) . 3_666 ?
Mo1 O14 Mo3 137.3(3) . . ?
Mo2 O17 Mo1 137.4(3) . . ?
Mo3 O18 Mo2 138.7(3) . . ?
Mo5 O19 Mo1 135.3(4) . . ?
Mo5 O21 Mo6 137.8(4) . . ?
Si1 O22 O11 57.8(3) . 3_666 ?
Si1 O22 O12 58.0(3) . 3_666 ?
O11 O22 O12 97.2(4) 3_666 3_666 ?
Si1 O22 Mo1 124.8(4) . . ?
O11 O22 Mo1 67.3(3) 3_666 . ?
O12 O22 Mo1 128.7(4) 3_666 . ?
Si1 O22 Mo3 122.4(4) . . ?
O11 O22 Mo3 138.7(4) 3_666 . ?
O12 O22 Mo3 64.6(3) 3_666 . ?
Mo1 O22 Mo3 94.5(2) . . ?
Si1 O22 Mo2 120.2(4) . . ?
O11 O22 Mo2 124.0(4) 3_666 . ?
O12 O22 Mo2 130.8(4) 3_666 . ?
Mo1 O22 Mo2 94.2(2) . . ?
Mo3 O22 Mo2 92.8(2) . . ?
O24 Ba1 O27 87.4(2) . . ?
O24 Ba1 O26 139.8(2) . . ?
O27 Ba1 O26 81.4(2) . . ?
O24 Ba1 O25 83.0(2) . . ?
O27 Ba1 O25 144.2(2) . . ?
O26 Ba1 O25 84.0(2) . . ?
O24 Ba1 O23 136.0(2) . . ?
O27 Ba1 O23 128.2(2) . . ?
O26 Ba1 O23 77.9(2) . . ?
O25 Ba1 O23 79.56(18) . . ?
O24 Ba1 O23 74.41(19) . 3_776 ?
O27 Ba1 O23 80.8(2) . 3_776 ?
O26 Ba1 O23 140.09(18) . 3_776 ?
O25 Ba1 O23 128.61(18) . 3_776 ?
O23 Ba1 O23 85.73(14) . 3_776 ?
O24 Ba1 O1W 131.11(19) . . ?
O27 Ba1 O1W 72.6(2) . . ?
O26 Ba1 O1W 81.77(17) . . ?
O25 Ba1 O1W 136.99(18) . . ?
O23 Ba1 O1W 57.82(15) . . ?
O23 Ba1 O1W 58.87(14) 3_776 . ?
O24 Ba1 O1W 77.10(18) . 3_776 ?
O27 Ba1 O1W 137.5(2) . 3_776 ?
O26 Ba1 O1W 134.1(2) . 3_776 ?
O25 Ba1 O1W 73.36(17) . 3_776 ?
O23 Ba1 O1W 59.29(15) . 3_776 ?
O23 Ba1 O1W 57.01(15) 3_776 3_776 ?
O1W Ba1 O1W 88.24(13) . 3_776 ?
O24 Ba1 O8 69.43(18) . . ?
O27 Ba1 O8 73.72(19) . . ?
O26 Ba1 O8 70.33(18) . . ?
O25 Ba1 O8 70.56(16) . . ?
O23 Ba1 O8 137.93(13) . . ?
O23 Ba1 O8 136.17(13) 3_776 . ?
O1W Ba1 O8 138.82(13) . . ?
O1W Ba1 O8 132.91(13) 3_776 . ?
O24 Ba1 Ba1 107.49(16) . 3_776 ?
O27 Ba1 Ba1 107.91(17) . 3_776 ?
O26 Ba1 Ba1 112.73(16) . 3_776 ?
O25 Ba1 Ba1 107.92(14) . 3_776 ?
O23 Ba1 Ba1 43.40(10) . 3_776 ?
O23 Ba1 Ba1 42.33(10) 3_776 3_776 ?
O1W Ba1 Ba1 44.29(10) . 3_776 ?
O1W Ba1 Ba1 43.95(9) 3_776 3_776 ?
O8 Ba1 Ba1 176.60(8) . 3_776 ?
O23 S1 C1 105.9(5) . . ?
O23 S1 C2 106.9(5) . . ?
C1 S1 C2 108.9(6) . . ?
O23 S1 H1E 120.4 . . ?
C1 S1 H1E 34.2 . . ?
C2 S1 H1E 124.6 . . ?
O23 S1 H2E 119.9 . . ?
C1 S1 H2E 125.9 . . ?
C2 S1 H2E 33.7 . . ?
H1E S1 H2E 119.6 . . ?
C1 S1' O23 107.9(5) . . ?
C1 S1' C2 117.2(6) . . ?
O23 S1' C2 108.2(5) . . ?
C1 S1' H1C 36.3 . . ?
O23 S1' H1C 118.3 . . ?
C2 S1' H1C 131.5 . . ?
C1 S1' H2B 132.0 . . ?
O23 S1' H2B 117.6 . . ?
C2 S1' H2B 34.8 . . ?
H1C S1' H2B 120.1 . . ?
S1 O23 S1' 40.5(2) . . ?
S1 O23 Ba1 115.7(3) . . ?
S1' O23 Ba1 155.8(3) . . ?
S1 O23 Ba1 149.8(3) . 3_776 ?
S1' O23 Ba1 109.3(3) . 3_776 ?
Ba1 O23 Ba1 94.27(14) . 3_776 ?
S1' C1 S1 39.4(3) . . ?
S1' C1 H1D 108.7 . . ?
S1 C1 H1D 121.9 . . ?
S1' C1 H1E 110.7 . . ?
S1 C1 H1E 71.3 . . ?
H1D C1 H1E 109.5 . . ?
S1' C1 H1F 109.0 . . ?
S1 C1 H1F 125.3 . . ?
H1D C1 H1F 109.5 . . ?
H1E C1 H1F 109.5 . . ?
S1' C1 H1A 128.0 . . ?
S1 C1 H1A 109.7 . . ?
H1D C1 H1A 42.6 . . ?
H1E C1 H1A 67.0 . . ?
H1F C1 H1A 120.8 . . ?
S1' C1 H1B 119.9 . . ?
S1 C1 H1B 110.0 . . ?
H1D C1 H1B 126.5 . . ?
H1E C1 H1B 74.1 . . ?
H1F C1 H1B 35.6 . . ?
H1A C1 H1B 109.5 . . ?
S1' C1 H1C 69.6 . . ?
S1 C1 H1C 108.7 . . ?
H1D C1 H1C 66.9 . . ?
H1E C1 H1C 176.0 . . ?
H1F C1 H1C 73.9 . . ?
H1A C1 H1C 109.5 . . ?
H1B C1 H1C 109.4 . . ?
S1' C2 S1 38.4(3) . . ?
S1' C2 H2D 110.2 . . ?
S1 C2 H2D 124.5 . . ?
S1' C2 H2E 109.0 . . ?
S1 C2 H2E 70.6 . . ?
H2D C2 H2E 109.5 . . ?
S1' C2 H2F 109.2 . . ?
S1 C2 H2F 123.0 . . ?
H2D C2 H2F 109.5 . . ?
H2E C2 H2F 109.5 . . ?
S1' C2 H2A 127.9 . . ?
S1 C2 H2A 108.6 . . ?
H2D C2 H2A 121.0 . . ?
H2E C2 H2A 63.6 . . ?
H2F C2 H2A 46.0 . . ?
S1' C2 H2B 72.2 . . ?
S1 C2 H2B 110.2 . . ?
H2D C2 H2B 76.6 . . ?
H2E C2 H2B 172.4 . . ?
H2F C2 H2B 63.5 . . ?
H2A C2 H2B 109.5 . . ?
S1' C2 H2C 119.0 . . ?
S1 C2 H2C 109.6 . . ?
H2D C2 H2C 33.0 . . ?
H2E C2 H2C 76.8 . . ?
H2F C2 H2C 126.3 . . ?
H2A C2 H2C 109.5 . . ?
H2B C2 H2C 109.5 . . ?
O24 S2 C3 105.1(5) . . ?
O24 S2 C4 111.8(5) . . ?
C3 S2 C4 101.9(6) . . ?
O24 S2 H3F 118.2 . . ?
C3 S2 H3F 32.7 . . ?
C4 S2 H3F 118.1 . . ?
O24 S2 H4F 132.2 . . ?
C3 S2 H4F 111.5 . . ?
C4 S2 H4F 32.1 . . ?
H3F S2 H4F 109.1 . . ?
O24 S2' C4 113.7(7) . . ?
O24 S2' C3 103.4(7) . . ?
C4 S2' C3 105.0(7) . . ?
O24 S2' H3C 114.3 . . ?
C4 S2' H3C 121.9 . . ?
C3 S2' H3C 33.0 . . ?
O24 S2' H4B 131.6 . . ?
C4 S2' H4B 35.3 . . ?
C3 S2' H4B 118.5 . . ?
H3C S2' H4B 114.1 . . ?
S2 O24 S2' 47.6(4) . . ?
S2 O24 Ba1 164.1(5) . . ?
S2' O24 Ba1 128.8(5) . . ?
S2' C3 S2 41.5(3) . . ?
S2' C3 H3D 110.7 . . ?
S2 C3 H3D 125.4 . . ?
S2' C3 H3E 105.2 . . ?
S2 C3 H3E 121.9 . . ?
H3D C3 H3E 109.5 . . ?
S2' C3 H3F 112.4 . . ?
S2 C3 H3F 71.0 . . ?
H3D C3 H3F 109.5 . . ?
H3E C3 H3F 109.5 . . ?
S2' C3 H3A 131.6 . . ?
S2 C3 H3A 110.3 . . ?
H3D C3 H3A 116.6 . . ?
H3E C3 H3A 49.6 . . ?
H3F C3 H3A 60.8 . . ?
S2' C3 H3B 116.7 . . ?
S2 C3 H3B 108.7 . . ?
H3D C3 H3B 29.9 . . ?
H3E C3 H3B 129.0 . . ?
H3F C3 H3B 80.7 . . ?
H3A C3 H3B 109.5 . . ?
S2' C3 H3C 68.5 . . ?
S2 C3 H3C 109.4 . . ?
H3D C3 H3C 80.0 . . ?
H3E C3 H3C 60.1 . . ?
H3F C3 H3C 168.5 . . ?
H3A C3 H3C 109.5 . . ?
H3B C3 H3C 109.5 . . ?
S2' C4 S2 42.2(3) . . ?
S2' C4 H4D 110.4 . . ?
S2 C4 H4D 122.9 . . ?
S2' C4 H4E 101.7 . . ?
S2 C4 H4E 123.1 . . ?
H4D C4 H4E 109.5 . . ?
S2' C4 H4F 116.0 . . ?
S2 C4 H4F 74.1 . . ?
H4D C4 H4F 109.5 . . ?
H4E C4 H4F 109.5 . . ?
S2' C4 H4A 126.1 . . ?
S2 C4 H4A 114.9 . . ?
H4D C4 H4A 29.4 . . ?
H4E C4 H4A 121.7 . . ?
H4F C4 H4A 80.0 . . ?
S2' C4 H4B 57.3 . . ?
S2 C4 H4B 99.5 . . ?
H4D C4 H4B 80.1 . . ?
H4E C4 H4B 67.5 . . ?
H4F C4 H4B 170.3 . . ?
H4A C4 H4B 109.5 . . ?
S2' C4 H4C 124.4 . . ?
S2 C4 H4C 113.5 . . ?
H4D C4 H4C 120.4 . . ?
H4E C4 H4C 42.0 . . ?
H4F C4 H4C 67.6 . . ?
H4A C4 H4C 109.5 . . ?
H4B C4 H4C 109.5 . . ?
O25 S3 C5 109.5(5) . . ?
O25 S3 C6 101.9(5) . . ?
C5 S3 C6 95.2(6) . . ?
O25 S3 H5E 135.7 . . ?
C5 S3 H5E 34.6 . . ?
C6 S3 H5E 105.5 . . ?
O25 S3 H6F 122.6 . . ?
C5 S3 H6F 107.0 . . ?
C6 S3 H6F 31.9 . . ?
H5E S3 H6F 98.2 . . ?
O25 S3' C5 119.2(9) . . ?
O25 S3' C6 98.0(7) . . ?
C5 S3' C6 87.8(7) . . ?
O25 S3' H5C 148.3 . . ?
C5 S3' H5C 34.7 . . ?
C6 S3' H5C 97.9 . . ?
S3' O25 S3 59.6(5) . . ?
S3' O25 Ba1 153.7(6) . . ?
S3 O25 Ba1 131.3(4) . . ?
S3' C5 S3 49.8(5) . . ?
S3' C5 H5D 109.2 . . ?
S3 C5 H5D 126.7 . . ?
S3' C5 H5E 109.9 . . ?
S3 C5 H5E 60.2 . . ?
H5D C5 H5E 109.5 . . ?
S3' C5 H5F 109.4 . . ?
S3 C5 H5F 123.4 . . ?
H5D C5 H5F 109.5 . . ?
H5E C5 H5F 109.5 . . ?
S3' C5 H5A 114.6 . . ?
S3 C5 H5A 109.5 . . ?
H5D C5 H5A 25.6 . . ?
H5E C5 H5A 84.5 . . ?
H5F C5 H5A 125.4 . . ?
S3' C5 H5B 135.5 . . ?
S3 C5 H5B 109.7 . . ?
H5D C5 H5B 113.0 . . ?
H5E C5 H5B 68.3 . . ?
H5F C5 H5B 42.8 . . ?
H5A C5 H5B 109.5 . . ?
S3' C5 H5C 60.7 . . ?
S3 C5 H5C 109.2 . . ?
H5D C5 H5C 84.9 . . ?
H5E C5 H5C 165.3 . . ?
H5F C5 H5C 66.7 . . ?
H5A C5 H5C 109.5 . . ?
H5B C5 H5C 109.5 . . ?
S3 C6 S3' 43.1(4) . . ?
S3 C6 H6D 122.8 . . ?
S3' C6 H6D 110.2 . . ?
S3 C6 H6E 126.2 . . ?
S3' C6 H6E 109.3 . . ?
H6D C6 H6E 109.5 . . ?
S3 C6 H6F 65.8 . . ?
S3' C6 H6F 108.9 . . ?
H6D C6 H6F 109.5 . . ?
H6E C6 H6F 109.5 . . ?
S3 C6 H6A 109.4 . . ?
S3' C6 H6A 123.0 . . ?
H6D C6 H6A 32.4 . . ?
H6E C6 H6A 122.0 . . ?
H6F C6 H6A 77.1 . . ?
S3 C6 H6B 110.4 . . ?
S3' C6 H6B 67.3 . . ?
H6D C6 H6B 77.1 . . ?
H6E C6 H6B 67.9 . . ?
H6F C6 H6B 173.4 . . ?
H6A C6 H6B 109.5 . . ?
S3 C6 H6C 108.6 . . ?
S3' C6 H6C 125.6 . . ?
H6D C6 H6C 122.2 . . ?
H6E C6 H6C 41.6 . . ?
H6F C6 H6C 67.9 . . ?
H6A C6 H6C 109.5 . . ?
H6B C6 H6C 109.5 . . ?
O26 S4 C8 112.2(7) . . ?
O26 S4 C7 103.2(6) . . ?
C8 S4 C7 99.4(8) . . ?
O26 S4 H7F 122.0 . . ?
C8 S4 H7F 110.3 . . ?
C7 S4 H7F 31.9 . . ?
O26 S4 H8E 132.8 . . ?
C8 S4 H8E 33.8 . . ?
C7 S4 H8E 112.2 . . ?
H7F S4 H8E 104.2 . . ?
O26 S4' C7 118.0(8) . . ?
O26 S4' C8 101.2(7) . . ?
C7 S4' C8 99.5(8) . . ?
O26 S4' H7B 140.5 . . ?
C7 S4' H7B 37.1 . . ?
C8 S4' H7B 111.7 . . ?
O26 S4' H8C 115.3 . . ?
C7 S4' H8C 111.2 . . ?
C8 S4' H8C 29.7 . . ?
H7B S4' H8C 104.0 . . ?
S4' O26 S4 52.7(3) . . ?
S4' O26 Ba1 162.9(5) . . ?
S4 O26 Ba1 138.5(4) . . ?
S4' C7 S4 44.5(5) . . ?
S4' C7 H7D 108.8 . . ?
S4 C7 H7D 126.9 . . ?
S4' C7 H7E 109.7 . . ?
S4 C7 H7E 122.2 . . ?
H7D C7 H7E 109.5 . . ?
S4' C7 H7F 109.8 . . ?
S4 C7 H7F 65.5 . . ?
H7D C7 H7F 109.5 . . ?
H7E C7 H7F 109.5 . . ?
S4' C7 H7A 117.2 . . ?
S4 C7 H7A 109.1 . . ?
H7D C7 H7A 32.2 . . ?
H7E C7 H7A 126.6 . . ?
H7F C7 H7A 77.6 . . ?
S4' C7 H7B 65.8 . . ?
S4 C7 H7B 109.7 . . ?
H7D C7 H7B 77.7 . . ?
H7E C7 H7B 67.9 . . ?
H7F C7 H7B 172.7 . . ?
H7A C7 H7B 109.5 . . ?
S4' C7 H7C 131.9 . . ?
S4 C7 H7C 109.7 . . ?
H7D C7 H7C 117.0 . . ?
H7E C7 H7C 41.6 . . ?
H7F C7 H7C 68.6 . . ?
H7A C7 H7C 109.5 . . ?
H7B C7 H7C 109.5 . . ?
S4 C8 S4' 41.4(4) . . ?
S4 C8 H8D 116.2 . . ?
S4' C8 H8D 107.7 . . ?
S4 C8 H8E 69.7 . . ?
S4' C8 H8E 110.5 . . ?
H8D C8 H8E 109.5 . . ?
S4 C8 H8F 131.6 . . ?
S4' C8 H8F 110.2 . . ?
H8D C8 H8F 109.5 . . ?
H8E C8 H8F 109.5 . . ?
S4 C8 H8A 107.8 . . ?
S4' C8 H8A 126.8 . . ?
H8D C8 H8A 36.6 . . ?
H8E C8 H8A 73.2 . . ?
H8F C8 H8A 118.3 . . ?
S4 C8 H8B 110.6 . . ?
S4' C8 H8B 121.3 . . ?
H8D C8 H8B 128.7 . . ?
H8E C8 H8B 68.3 . . ?
H8F C8 H8B 41.4 . . ?
H8A C8 H8B 109.5 . . ?
S4 C8 H8C 110.0 . . ?
S4' C8 H8C 68.9 . . ?
H8D C8 H8C 73.3 . . ?
H8E C8 H8C 177.2 . . ?
H8F C8 H8C 68.5 . . ?
H8A C8 H8C 109.5 . . ?
H8B C8 H8C 109.5 . . ?
O27 S5 C10 121.4(10) . . ?
O27 S5 C9 104.5(8) . . ?
C10 S5 C9 87.6(12) . . ?
O27 S5 H9F 124.8 . . ?
C10 S5 H9F 96.6 . . ?
C9 S5 H9F 33.6 . . ?
O27 S5' C10' 108.2(12) . . ?
O27 S5' C9 103.4(9) . . ?
C10' S5' C9 137.7(14) . . ?
O27 S5' H9B 125.0 . . ?
C10' S5' H9B 126.8 . . ?
C9 S5' H9B 31.9 . . ?
O27 S5' H10C 140.8 . . ?
C10' S5' H10C 50.2 . . ?
C9 S5' H10C 87.6 . . ?
H9B S5' H10C 83.1 . . ?
S5' O27 S5 58.8(5) . . ?
S5' O27 Ba1 158.1(6) . . ?
S5 O27 Ba1 137.8(5) . . ?
S5 C9 S5' 45.5(6) . . ?
S5 C9 H9D 123.1 . . ?
S5' C9 H9D 108.4 . . ?
S5 C9 H9E 126.4 . . ?
S5' C9 H9E 111.0 . . ?
H9D C9 H9E 109.5 . . ?
S5 C9 H9F 63.6 . . ?
S5' C9 H9F 109.1 . . ?
H9D C9 H9F 109.5 . . ?
H9E C9 H9F 109.5 . . ?
S5 C9 H9A 107.6 . . ?
S5' C9 H9A 117.5 . . ?
H9D C9 H9A 29.7 . . ?
H9E C9 H9A 124.0 . . ?
H9F C9 H9A 79.9 . . ?
S5 C9 H9B 110.5 . . ?
S5' C9 H9B 65.4 . . ?
H9D C9 H9B 80.0 . . ?
H9E C9 H9B 67.3 . . ?
H9F C9 H9B 170.4 . . ?
H9A C9 H9B 109.5 . . ?
S5 C9 H9C 110.3 . . ?
S5' C9 H9C 131.6 . . ?
H9D C9 H9C 118.2 . . ?
H9E C9 H9C 42.2 . . ?
H9F C9 H9C 67.7 . . ?
H9A C9 H9C 109.5 . . ?
H9B C9 H9C 109.5 . . ?
S5 C10 H10A 109.2 . . ?
S5 C10 H10B 111.1 . . ?
H10A C10 H10B 109.5 . . ?
S5 C10 H10C 108.1 . . ?
H10A C10 H10C 109.5 . . ?
H10B C10 H10C 109.5 . . ?
S5' C10' H10C 61.1 . . ?
S5' C10' H10D 109.5 . . ?
H10C C10' H10D 168.8 . . ?
S5' C10' H10E 109.5 . . ?
H10C C10' H10E 70.7 . . ?
H10D C10' H10E 109.5 . . ?
S5' C10' H10F 109.5 . . ?
H10C C10' H10F 80.4 . . ?
H10D C10' H10F 109.5 . . ?
H10E C10' H10F 109.5 . . ?
Ba1 O1W Ba1 91.76(13) . 3_776 ?

loop_
_geom_bond_atom_site_label_1
_geom_bond_atom_site_label_2
_geom_bond_distance
_geom_bond_site_symmetry_2
_geom_bond_publ_flag
Mo1 O16 1.650(4) . ?
Mo1 O14 1.797(5) . ?
Mo1 O4 1.803(5) . ?
Mo1 O17 2.016(5) . ?
Mo1 O19 2.024(5) . ?
Mo1 O11 2.347(6) 3_666 ?
Mo1 O22 2.386(7) . ?
Mo2 O15 1.662(5) . ?
Mo2 O7 1.801(6) . ?
Mo2 O17 1.808(5) . ?
Mo2 O5 2.004(6) 3_666 ?
Mo2 O18 2.007(5) . ?
Mo2 O1 2.334(6) . ?
Mo2 O22 2.477(7) . ?
Mo3 O20 1.651(5) . ?
Mo3 O18 1.803(5) . ?
Mo3 O10 1.806(5) . ?
Mo3 O14 2.011(5) . ?
Mo3 O9 2.017(5) 3_666 ?
Mo3 O12 2.339(7) 3_666 ?
Mo3 O22 2.447(7) . ?
Mo4 O2 1.657(4) . ?
Mo4 O5 1.795(6) . ?
Mo4 O6 1.816(5) . ?
Mo4 O4 1.989(6) . ?
Mo4 O13 2.003(5) 3_666 ?
Mo4 O1 2.366(6) 3_666 ?
Mo4 O11 2.485(6) 3_666 ?
Mo5 O3 1.662(5) . ?
Mo5 O19 1.800(6) . ?
Mo5 O21 1.800(5) . ?
Mo5 O6 2.000(5) . ?
Mo5 O10 2.011(6) 3_666 ?
Mo5 O12 2.382(7) . ?
Mo5 O11 2.414(6) 3_666 ?
Mo6 O8 1.654(4) . ?
Mo6 O9 1.799(6) . ?
Mo6 O13 1.803(6) . ?
Mo6 O7 1.998(6) . ?
Mo6 O21 2.020(5) . ?
Mo6 O1 2.406(7) . ?
Mo6 O12 2.472(7) . ?
Si1 O22 1.565(7) . ?
Si1 O22 1.565(7) 3_666 ?
Si1 O11 1.600(6) 3_666 ?
Si1 O11 1.600(6) . ?
Si1 O12 1.651(7) 3_666 ?
Si1 O12 1.651(7) . ?
Si1 O1 1.697(6) 3_666 ?
Si1 O1 1.697(6) . ?
O1 Mo4 2.366(6) 3_666 ?
O5 Mo2 2.004(6) 3_666 ?
O8 Ba1 3.042(4) . ?
O9 Mo3 2.017(5) 3_666 ?
O10 Mo5 2.011(6) 3_666 ?
O11 O22 1.732(9) 3_666 ?
O11 Mo1 2.347(6) 3_666 ?
O11 Mo5 2.414(6) 3_666 ?
O11 Mo4 2.485(6) 3_666 ?
O12 O22 1.812(9) 3_666 ?
O12 Mo3 2.339(7) 3_666 ?
O13 Mo4 2.003(5) 3_666 ?
O22 O11 1.732(9) 3_666 ?
O22 O12 1.812(9) 3_666 ?
Ba1 O24 2.639(6) . ?
Ba1 O27 2.683(7) . ?
Ba1 O26 2.700(6) . ?
Ba1 O25 2.766(6) . ?
Ba1 O23 2.831(5) . ?
Ba1 O23 2.889(5) 3_776 ?
Ba1 O1W 2.911(5) . ?
Ba1 O1W 2.929(5) 3_776 ?
Ba1 Ba1 4.1930(10) 3_776 ?
S1 O23 1.540(6) . ?
S1 C1 1.644(11) . ?
S1 C2 1.677(11) . ?
S1 H1E 1.6163 . ?
S1 H2E 1.6328 . ?
S1' C1 1.559(11) . ?
S1' O23 1.584(6) . ?
S1' C2 1.606(11) . ?
S1' H1C 1.5198 . ?
S1' H2B 1.5992 . ?
O23 Ba1 2.889(5) 3_776 ?
C1 H1D 0.9601 . ?
C1 H1E 0.9597 . ?
C1 H1F 0.9600 . ?
C1 H1A 0.9598 . ?
C1 H1B 0.9601 . ?
C1 H1C 0.9602 . ?
C2 H2D 0.9601 . ?
C2 H2E 0.9601 . ?
C2 H2F 0.9600 . ?
C2 H2A 0.9600 . ?
C2 H2B 0.9598 . ?
C2 H2C 0.9600 . ?
S2 O24 1.494(6) . ?
S2 C3 1.727(7) . ?
S2 C4 1.732(7) . ?
S2 H3F 1.6808 . ?
S2 H4F 1.7355 . ?
S2' O24 1.534(11) . ?
S2' C4 1.658(8) . ?
S2' C3 1.727(8) . ?
S2' H3C 1.6393 . ?
S2' H4B 1.3960 . ?
C3 H3D 0.9601 . ?
C3 H3E 0.9600 . ?
C3 H3F 0.9601 . ?
C3 H3A 0.9600 . ?
C3 H3B 0.9600 . ?
C3 H3C 0.9600 . ?
C4 H4D 0.9601 . ?
C4 H4E 0.9599 . ?
C4 H4F 0.9600 . ?
C4 H4A 0.9601 . ?
C4 H4B 0.9600 . ?
C4 H4C 0.9600 . ?
S3 O25 1.502(7) . ?
S3 C5 1.687(11) . ?
S3 C6 1.801(12) . ?
S3 H5E 1.4681 . ?
S3 H6F 1.6579 . ?
S3' O25 1.335(11) . ?
S3' C5 1.679(15) . ?
S3' C6 2.019(16) . ?
S3' H5C 1.4717 . ?
C5 H5D 0.9600 . ?
C5 H5E 0.9600 . ?
C5 H5F 0.9599 . ?
C5 H5A 0.9599 . ?
C5 H5B 0.9600 . ?
C5 H5C 0.9600 . ?
C6 H6D 0.9600 . ?
C6 H6E 0.9600 . ?
C6 H6F 0.9602 . ?
C6 H6A 0.9597 . ?
C6 H6B 0.9599 . ?
C6 H6C 0.9601 . ?
S4 O26 1.462(7) . ?
S4 C8 1.681(17) . ?
S4 C7 1.801(15) . ?
S4 H7F 1.6520 . ?
S4 H8E 1.6203 . ?
S4' O26 1.442(8) . ?
S4' C7 1.550(16) . ?
S4' C8 1.916(17) . ?
S4' H7B 1.4515 . ?
S4' H8C 1.8071 . ?
C7 H7D 0.9598 . ?
C7 H7E 0.9602 . ?
C7 H7F 0.9600 . ?
C7 H7A 0.9598 . ?
C7 H7B 0.9600 . ?
C7 H7C 0.9601 . ?
C8 H8D 0.9600 . ?
C8 H8E 0.9600 . ?
C8 H8F 0.9600 . ?
C8 H8A 0.9599 . ?
C8 H8B 0.9601 . ?
C8 H8C 0.9600 . ?
S5 O27 1.424(8) . ?
S5 C10 1.54(2) . ?
S5 C9 1.719(18) . ?
S5 H9F 1.5517 . ?
S5' O27 1.353(10) . ?
S5' C10' 1.63(3) . ?
S5' C9 1.80(2) . ?
S5' H9B 1.6526 . ?
S5' H10C 1.5335 . ?
C9 H9D 0.9600 . ?
C9 H9E 0.9600 . ?
C9 H9F 0.9602 . ?
C9 H9A 0.9599 . ?
C9 H9B 0.9599 . ?
C9 H9C 0.9601 . ?
C10 H10A 0.9600 . ?
C10 H10B 0.9600 . ?
C10 H10C 0.9600 . ?
C10' H10C 1.3464 . ?
C10' H10D 0.9600 . ?
C10' H10E 0.9600 . ?
C10' H10F 0.9600 . ?
O1W Ba1 2.929(5) 3_776 ?
